data_4333497
loop_
_publ_author_name
'Yang, Sihai'
'Li, Guobao'
'Li, Lei'
'Tian, Shujian'
'Liao, Fuhui'
'Xiong, Ming'
'Lin, Jianhua'

_publ_section_title
;
 Syntheses and Structural Characterization of a Series of One-Dimensional
 Fluorotitanophosphates (NH4)xK4&#x00A0;-&#x00A0;x[Ti2PO4F9] (x= 0, 0.70,
 1.00, 1.25)
;
_journal_issue 26
_journal_name_full 'Inorganic Chemistry'
_journal_page_first 11431
_journal_page_last 11436
_journal_paper_doi 10.1021/ic701715k
_journal_volume 46
_journal_year 2007
_chemical_formula_sum 'F9 H5 K2.75 N1.25 O4 P Ti2'
_chemical_formula_weight 491.85
_chemical_name_systematic
;
 ?
;
_space_group_IT_number 11
_symmetry_cell_setting monoclinic
_symmetry_space_group_name_Hall '-P 2yb'
_symmetry_space_group_name_H-M 'P 1 21/m 1'
_atom_sites_solution_hydrogens geom
_atom_sites_solution_primary direct
_atom_sites_solution_secondary difmap
_audit_creation_method SHELXL-97
_cell_angle_alpha 90.00
_cell_angle_beta 106.10(3)
_cell_angle_gamma 90.00
_cell_formula_units_Z 2
_cell_length_a 5.8962(12)
_cell_length_b 11.011(2)
_cell_length_c 10.252(2)
_cell_measurement_temperature 298(2)
_cell_measurement_theta_max 31
_cell_measurement_theta_min 2
_cell_volume 639.5(2)
_computing_cell_refinement 'HKL Scalepack (Otwinowski & Minor, 1997)'
_computing_data_collection 'KappaCCD (Nonius B. V., 1998)'
_computing_data_reduction 'HKL Denzo (Otwinowski & Minor, 1997) & maXus (Mackay et al., 1998)'
_computing_molecular_graphics 'Bruker SHELXTL V5.1 (Sheldrick, 1998)'
_computing_publication_material 'SHELXS-97 (Sheldrick, 1997)'
_computing_structure_refinement 'SHELXL-97 (Sheldrick, 1997)'
_computing_structure_solution 'SHELXS-97 (Sheldrick, 1997)'
_diffrn_ambient_temperature 298(2)
_diffrn_measured_fraction_theta_full 0.996
_diffrn_measured_fraction_theta_max 0.942
_diffrn_measurement_device_type 'NONIUS KappaCCD'
_diffrn_measurement_method CCD
_diffrn_radiation_monochromator graphite
_diffrn_radiation_source 'fine-focus sealed tube'
_diffrn_radiation_type MoK\a
_diffrn_radiation_wavelength 0.71073
_diffrn_reflns_av_R_equivalents 0.0221
_diffrn_reflns_av_sigmaI/netI 0.0253
_diffrn_reflns_limit_h_max 9
_diffrn_reflns_limit_h_min -4
_diffrn_reflns_limit_k_max 16
_diffrn_reflns_limit_k_min -14
_diffrn_reflns_limit_l_max 15
_diffrn_reflns_limit_l_min -15
_diffrn_reflns_number 6091
_diffrn_reflns_theta_full 31.00
_diffrn_reflns_theta_max 33.49
_diffrn_reflns_theta_min 2.07
_exptl_absorpt_coefficient_mu 2.389
_exptl_absorpt_correction_T_max 0.620
_exptl_absorpt_correction_T_min 0.410
_exptl_absorpt_correction_type multi-scan
_exptl_absorpt_process_details
;
multi-scan from symmetry-related measurements 
 Sortav (Blessing 1995, 1997)
;
_exptl_crystal_colour colorless
_exptl_crystal_density_diffrn 2.554
_exptl_crystal_density_method 'not measured'
_exptl_crystal_description block
_exptl_crystal_F_000 476
_exptl_crystal_size_max 0.4
_exptl_crystal_size_mid 0.3
_exptl_crystal_size_min 0.2
_refine_diff_density_max 0.700
_refine_diff_density_min -0.879
_refine_diff_density_rms 0.102
_refine_ls_extinction_method SHELXL
_refine_ls_goodness_of_fit_ref 1.000
_refine_ls_hydrogen_treatment constr
_refine_ls_matrix_type full
_refine_ls_number_parameters 105
_refine_ls_number_reflns 2468
_refine_ls_number_restraints 1
_refine_ls_restrained_S_all 1.001
_refine_ls_R_factor_all 0.0344
_refine_ls_R_factor_gt 0.0308
_refine_ls_shift/su_max 0.000
_refine_ls_shift/su_mean 0.000
_refine_ls_structure_factor_coef Fsqd
_refine_ls_weighting_details 'calc w=1/[\s^2^(Fo^2^)+(0.0372P)^2^+0.8060P] where P=(Fo^2^+2Fc^2^)/3'
_refine_ls_weighting_scheme calc
_refine_ls_wR_factor_gt 0.0802
_refine_ls_wR_factor_ref 0.0824
_reflns_number_gt 2222
_reflns_number_total 2468
_reflns_threshold_expression >2sigma(I)
_cod_data_source_file ic701715ksup4.cif
_cod_data_source_block 3k
_cod_original_sg_symbol_H-M 'P 21/m'
_cod_database_code 4333497

loop_
_symmetry_equiv_pos_as_xyz
'x, y, z'
'-x, y+1/2, -z'
'-x, -y, -z'
'x, -y-1/2, z'

loop_
_atom_site_label
_atom_site_type_symbol
_atom_site_fract_x
_atom_site_fract_y
_atom_site_fract_z
_atom_site_U_iso_or_equiv
_atom_site_adp_type
_atom_site_occupancy
_atom_site_symmetry_multiplicity
_atom_site_calc_flag
_atom_site_refinement_flags
Ti1 Ti 0.0000 0.0000 0.0000 0.01562(9) Uani 1 2 d S
Ti2 Ti 0.28027(7) 0.2500 0.51439(4) 0.01646(9) Uani 1 2 d S
P1 P 0.05923(10) 0.2500 0.18558(5) 0.01356(11) Uani 1 2 d S
K1 K -0.35662(14) 0.04878(7) 0.31565(8) 0.02830(19) Uani 0.450(2) 1 d P
N1 N -0.35662(14) 0.04878(7) 0.31565(8) 0.02830(19) Uani 0.550(2) 1 d P
H1A H -0.2653 0.0173 0.3881 0.034 Uiso 0.55 1 d P
H1B H -0.2635 0.0883 0.2796 0.034 Uiso 0.55 1 d P
H1C H -0.4088 -0.0104 0.2609 0.034 Uiso 0.55 1 d P
H1D H -0.4624 0.0970 0.3295 0.034 Uiso 0.55 1 d P
K2 K 0.45050(10) 0.2500 -0.03120(6) 0.02593(12) Uani 1 2 d S
K3 K -0.12833(11) 0.2500 0.71850(7) 0.0292(2) Uani 0.854(4) 2 d SP
N3 N -0.12833(11) 0.2500 0.71850(7) 0.0292(2) Uani 0.146(4) 2 d SP
H3A H -0.2796 0.2500 0.6871 0.035 Uiso 0.15 2 d SP
H3B H -0.0732 0.2500 0.6491 0.035 Uiso 0.15 2 d SP
H3C H -0.0944 0.1864 0.7689 0.035 Uiso 0.15 1 d P
F1 F -0.2643(2) 0.08670(13) -0.09601(15) 0.0385(3) Uani 1 1 d .
F2 F 0.1574(2) 0.05440(13) -0.12291(14) 0.0365(3) Uani 1 1 d .
F3 F 0.0568(2) 0.13236(13) 0.50750(16) 0.0388(3) Uani 1 1 d .
F4 F 0.5170(2) 0.13214(11) 0.53990(13) 0.0284(2) Uani 1 1 d .
F5 F 0.3359(3) 0.2500 0.70410(18) 0.0412(5) Uani 1 2 d S
O1 O -0.1894(3) 0.2500 0.19501(19) 0.0213(3) Uani 1 2 d S
O2 O 0.1205(3) 0.13906(14) 0.11139(19) 0.0381(4) Uani 1 1 d .
O3 O 0.2438(4) 0.2500 0.3248(2) 0.0365(5) Uani 1 2 d S

loop_
_atom_site_aniso_label
_atom_site_aniso_U_11
_atom_site_aniso_U_22
_atom_site_aniso_U_33
_atom_site_aniso_U_23
_atom_site_aniso_U_13
_atom_site_aniso_U_12
Ti1 0.01661(17) 0.01272(16) 0.01866(18) -0.00247(13) 0.00677(14) -0.00033(13)
Ti2 0.01784(18) 0.01789(17) 0.01321(17) 0.000 0.00356(13) 0.000
P1 0.0171(2) 0.0122(2) 0.0112(2) 0.000 0.00365(18) 0.000
K1 0.0347(4) 0.0246(3) 0.0297(3) 0.0017(2) 0.0157(3) -0.0018(3)
N1 0.0347(4) 0.0246(3) 0.0297(3) 0.0017(2) 0.0157(3) -0.0018(3)
K2 0.0217(2) 0.0344(3) 0.0212(2) 0.000 0.00508(19) 0.000
K3 0.0209(3) 0.0387(4) 0.0259(3) 0.000 0.0030(2) 0.000
N3 0.0209(3) 0.0387(4) 0.0259(3) 0.000 0.0030(2) 0.000
F1 0.0310(6) 0.0374(7) 0.0431(8) 0.0022(6) 0.0034(5) 0.0144(5)
F2 0.0419(7) 0.0410(7) 0.0349(6) -0.0029(5) 0.0245(6) -0.0102(6)
F3 0.0300(6) 0.0327(7) 0.0520(8) 0.0022(6) 0.0086(6) -0.0121(5)
F4 0.0272(5) 0.0226(5) 0.0336(6) -0.0015(4) 0.0054(5) 0.0057(4)
F5 0.0355(9) 0.0733(15) 0.0146(7) 0.000 0.0067(7) 0.000
O1 0.0184(7) 0.0247(8) 0.0214(8) 0.000 0.0068(6) 0.000
O2 0.0317(7) 0.0298(7) 0.0578(10) -0.0281(7) 0.0207(7) -0.0090(6)
O3 0.0225(9) 0.0731(17) 0.0123(8) 0.000 0.0019(7) 0.000

loop_
_atom_type_symbol
_atom_type_description
_atom_type_scat_dispersion_real
_atom_type_scat_dispersion_imag
_atom_type_scat_source
N N 0.0061 0.0033 'International Tables Vol C Tables 4.2.6.8 and 6.1.1.4'
H H 0.0000 0.0000 'International Tables Vol C Tables 4.2.6.8 and 6.1.1.4'
O O 0.0106 0.0060 'International Tables Vol C Tables 4.2.6.8 and 6.1.1.4'
F F 0.0171 0.0103 'International Tables Vol C Tables 4.2.6.8 and 6.1.1.4'
P P 0.1023 0.0942 'International Tables Vol C Tables 4.2.6.8 and 6.1.1.4'
K K 0.2009 0.2494 'International Tables Vol C Tables 4.2.6.8 and 6.1.1.4'
Ti Ti 0.2776 0.4457 'International Tables Vol C Tables 4.2.6.8 and 6.1.1.4'

loop_
_geom_angle_atom_site_label_1
_geom_angle_atom_site_label_2
_geom_angle_atom_site_label_3
_geom_angle
_geom_angle_site_symmetry_1
_geom_angle_site_symmetry_3
F2 Ti1 F2 180.00(10) . 3
F2 Ti1 F1 91.23(7) . 3
F2 Ti1 F1 88.77(7) 3 3
F2 Ti1 F1 88.77(7) . .
F2 Ti1 F1 91.23(7) 3 .
F1 Ti1 F1 180.00(9) 3 .
F2 Ti1 O2 88.52(7) . .
F2 Ti1 O2 91.48(7) 3 .
F1 Ti1 O2 88.68(7) 3 .
F1 Ti1 O2 91.32(7) . .
F2 Ti1 O2 91.48(7) . 3
F2 Ti1 O2 88.52(7) 3 3
F1 Ti1 O2 91.32(7) 3 3
F1 Ti1 O2 88.69(7) . 3
O2 Ti1 O2 180.00(11) . 3
F2 Ti1 K2 139.68(5) . 3
F2 Ti1 K2 40.32(5) 3 3
F1 Ti1 K2 94.82(5) 3 3
F1 Ti1 K2 85.18(5) . 3
O2 Ti1 K2 131.36(5) . 3
O2 Ti1 K2 48.64(5) 3 3
F2 Ti1 K2 40.32(5) . .
F2 Ti1 K2 139.68(5) 3 .
F1 Ti1 K2 85.18(5) 3 .
F1 Ti1 K2 94.82(5) . .
O2 Ti1 K2 48.64(5) . .
O2 Ti1 K2 131.36(5) 3 .
K2 Ti1 K2 180.0 3 .
F2 Ti1 K3 45.84(5) . 1_554
F2 Ti1 K3 134.16(5) 3 1_554
F1 Ti1 K3 135.63(5) 3 1_554
F1 Ti1 K3 44.37(5) . 1_554
O2 Ti1 K3 80.89(6) . 1_554
O2 Ti1 K3 99.11(6) 3 1_554
K2 Ti1 K3 124.13(2) 3 1_554
K2 Ti1 K3 55.87(2) . 1_554
F2 Ti1 K3 134.16(5) . 3_556
F2 Ti1 K3 45.84(5) 3 3_556
F1 Ti1 K3 44.37(5) 3 3_556
F1 Ti1 K3 135.63(5) . 3_556
O2 Ti1 K3 99.11(6) . 3_556
O2 Ti1 K3 80.89(6) 3 3_556
K2 Ti1 K3 55.87(2) 3 3_556
K2 Ti1 K3 124.13(2) . 3_556
K3 Ti1 K3 180.00(2) 1_554 3_556
F2 Ti1 K2 75.10(5) . 3_655
F2 Ti1 K2 104.90(5) 3 3_655
F1 Ti1 K2 26.71(5) 3 3_655
F1 Ti1 K2 153.29(5) . 3_655
O2 Ti1 K2 109.06(5) . 3_655
O2 Ti1 K2 70.94(5) 3 3_655
K2 Ti1 K2 93.427(16) 3 3_655
K2 Ti1 K2 86.573(16) . 3_655
K3 Ti1 K2 120.39(2) 1_554 3_655
K3 Ti1 K2 59.61(2) 3_556 3_655
F2 Ti1 K2 104.90(5) . 1_455
F2 Ti1 K2 75.10(5) 3 1_455
F1 Ti1 K2 153.29(5) 3 1_455
F1 Ti1 K2 26.71(5) . 1_455
O2 Ti1 K2 70.94(5) . 1_455
O2 Ti1 K2 109.06(5) 3 1_455
K2 Ti1 K2 86.573(16) 3 1_455
K2 Ti1 K2 93.427(16) . 1_455
K3 Ti1 K2 59.61(2) 1_554 1_455
K3 Ti1 K2 120.39(2) 3_556 1_455
K2 Ti1 K2 180.000(16) 3_655 1_455
F3 Ti2 F3 89.80(10) . 4_565
F3 Ti2 F4 174.38(7) . 4_565
F3 Ti2 F4 90.90(6) 4_565 4_565
F3 Ti2 F4 90.90(6) . .
F3 Ti2 F4 174.38(7) 4_565 .
F4 Ti2 F4 87.87(8) 4_565 .
F3 Ti2 F5 87.55(7) . .
F3 Ti2 F5 87.55(7) 4_565 .
F4 Ti2 F5 86.90(6) 4_565 .
F4 Ti2 F5 86.90(6) . .
F3 Ti2 O3 94.85(7) . .
F3 Ti2 O3 94.85(7) 4_565 .
F4 Ti2 O3 90.65(6) 4_565 .
F4 Ti2 O3 90.65(6) . .
F5 Ti2 O3 176.60(9) . .
F3 Ti2 K3 127.07(5) . 1_655
F3 Ti2 K3 127.07(5) 4_565 1_655
F4 Ti2 K3 48.83(4) 4_565 1_655
F4 Ti2 K3 48.83(4) . 1_655
F5 Ti2 K3 61.78(7) . 1_655
O3 Ti2 K3 114.82(7) . 1_655
F3 Ti2 K3 55.50(5) . .
F3 Ti2 K3 55.50(5) 4_565 .
F4 Ti2 K3 120.81(4) 4_565 .
F4 Ti2 K3 120.81(4) . .
F5 Ti2 K3 49.63(6) . .
O3 Ti2 K3 133.77(7) . .
K3 Ti2 K3 111.41(3) 1_655 .
F3 Ti2 K1 129.75(5) . 2_556
F3 Ti2 K1 51.78(5) 4_565 2_556
F4 Ti2 K1 47.71(4) 4_565 2_556
F4 Ti2 K1 124.32(5) . 2_556
F5 Ti2 K1 63.151(15) . 2_556
O3 Ti2 K1 116.638(16) . 2_556
K3 Ti2 K1 75.487(19) 1_655 2_556
K3 Ti2 K1 74.900(15) . 2_556
F3 Ti2 K1 51.78(5) . 3_556
F3 Ti2 K1 129.75(5) 4_565 3_556
F4 Ti2 K1 124.32(5) 4_565 3_556
F4 Ti2 K1 47.71(4) . 3_556
F5 Ti2 K1 63.151(15) . 3_556
O3 Ti2 K1 116.637(16) . 3_556
K3 Ti2 K1 75.487(19) 1_655 3_556
K3 Ti2 K1 74.900(15) . 3_556
K1 Ti2 K1 126.05(3) 2_556 3_556
F3 Ti2 K1 148.19(5) . 4_665
F3 Ti2 K1 93.98(5) 4_565 4_665
F4 Ti2 K1 37.29(4) 4_565 4_665
F4 Ti2 K1 88.37(4) . 4_665
F5 Ti2 K1 124.13(5) . 4_665
O3 Ti2 K1 53.37(5) . 4_665
K3 Ti2 K1 73.89(2) 1_655 4_665
K3 Ti2 K1 146.389(13) . 4_665
K1 Ti2 K1 74.62(2) 2_556 4_665
K1 Ti2 K1 136.072(16) 3_556 4_665
F3 Ti2 K1 93.98(5) . 1_655
F3 Ti2 K1 148.19(5) 4_565 1_655
F4 Ti2 K1 88.37(4) 4_565 1_655
F4 Ti2 K1 37.29(4) . 1_655
F5 Ti2 K1 124.13(5) . 1_655
O3 Ti2 K1 53.37(5) . 1_655
K3 Ti2 K1 73.89(2) 1_655 1_655
K3 Ti2 K1 146.389(14) . 1_655
K1 Ti2 K1 136.072(16) 2_556 1_655
K1 Ti2 K1 74.62(2) 3_556 1_655
K1 Ti2 K1 67.12(3) 4_665 1_655
O1 P1 O2 113.70(7) . 4_565
O1 P1 O2 113.70(7) . .
O2 P1 O2 105.54(14) 4_565 .
O1 P1 O3 113.25(11) . .
O2 P1 O3 104.89(9) 4_565 .
O2 P1 O3 104.89(9) . .
O1 P1 K2 147.42(8) . .
O2 P1 K2 54.40(7) 4_565 .
O2 P1 K2 54.40(7) . .
O3 P1 K2 99.34(8) . .
O2 P1 K2 91.44(7) 4_565 1_455
O2 P1 K2 91.44(7) . 1_455
O3 P1 K2 152.49(8) . 1_455
K2 P1 K2 108.17(3) . 1_455
O2 P1 K1 154.10(6) 4_565 .
O2 P1 K1 88.48(7) . .
O3 P1 K1 91.94(7) . .
K2 P1 K1 142.798(16) . .
K2 P1 K1 66.08(2) 1_455 .
O2 P1 K1 88.48(7) 4_565 4_565
O2 P1 K1 154.10(6) . 4_565
O3 P1 K1 91.94(7) . 4_565
K2 P1 K1 142.798(16) . 4_565
K2 P1 K1 66.08(2) 1_455 4_565
K1 P1 K1 71.12(3) . 4_565
F4 K1 F4 65.64(5) 1_455 3_556
F4 K1 F2 169.54(5) 1_455 3
F4 K1 F2 110.70(5) 3_556 3
F4 K1 F3 72.09(5) 1_455 .
F4 K1 F3 102.49(5) 3_556 .
F2 K1 F3 99.98(5) 3 .
F4 K1 O1 108.00(5) 1_455 .
F4 K1 O1 173.46(5) 3_556 .
F2 K1 O1 75.27(5) 3 .
F3 K1 O1 73.32(5) . .
F4 K1 F3 88.11(5) 1_455 3_556
F4 K1 F3 54.79(4) 3_556 3_556
F2 K1 F3 82.05(5) 3 3_556
F3 K1 F3 62.37(5) . 3_556
O1 K1 F3 125.18(5) . 3_556
F4 K1 F1 117.41(5) 1_455 3_455
F4 K1 F1 76.06(4) 3_556 3_455
F2 K1 F1 69.49(4) 3 3_455
F3 K1 F1 167.46(5) . 3_455
O1 K1 F1 109.15(5) . 3_455
F3 K1 F1 108.23(5) 3_556 3_455
F4 K1 O3 52.08(5) 1_455 1_455
F4 K1 O3 96.66(4) 3_556 1_455
F2 K1 O3 138.09(6) 3 1_455
F3 K1 O3 104.46(5) . 1_455
O1 K1 O3 79.81(5) . 1_455
F3 K1 O3 139.63(5) 3_556 1_455
F1 K1 O3 88.08(5) 3_455 1_455
F4 K1 F5 113.91(5) 1_455 3_556
F4 K1 F5 49.20(4) 3_556 3_556
F2 K1 F5 61.51(4) 3 3_556
F3 K1 F5 109.13(5) . 3_556
O1 K1 F5 136.62(5) . 3_556
F3 K1 F5 48.26(5) 3_556 3_556
F1 K1 F5 60.29(4) 3_455 3_556
O3 K1 F5 136.04(5) 1_455 3_556
F4 K1 O2 90.44(5) 1_455 1_455
F4 K1 O2 98.86(5) 3_556 1_455
F2 K1 O2 99.90(5) 3 1_455
F3 K1 O2 143.30(5) . 1_455
O1 K1 O2 82.37(5) . 1_455
F3 K1 O2 151.30(5) 3_556 1_455
F1 K1 O2 48.24(4) 3_455 1_455
O3 K1 O2 43.14(4) 1_455 1_455
F5 K1 O2 107.44(5) 3_556 1_455
F4 K1 Ti2 85.93(3) 1_455 3_556
F4 K1 Ti2 29.63(3) 3_556 3_556
F2 K1 Ti2 87.22(4) 3 3_556
F3 K1 Ti2 89.60(4) . 3_556
O1 K1 Ti2 152.63(4) . 3_556
F3 K1 Ti2 29.42(3) 3_556 3_556
F1 K1 Ti2 83.24(4) 3_455 3_556
O3 K1 Ti2 125.99(4) 1_455 3_556
F5 K1 Ti2 30.55(3) 3_556 3_556
O2 K1 Ti2 121.90(4) 1_455 3_556
F4 K1 P1 116.51(4) 1_455 .
F4 K1 P1 160.72(4) 3_556 .
F2 K1 P1 63.44(4) 3 .
F3 K1 P1 62.60(4) . .
O1 K1 P1 19.99(3) . .
F3 K1 P1 106.00(4) 3_556 .
F1 K1 P1 115.63(4) 3_455 .
O3 K1 P1 98.94(4) 1_455 .
F5 K1 P1 121.33(4) 3_556 .
O2 K1 P1 100.26(4) 1_455 .
Ti2 K1 P1 132.65(3) 3_556 .
F4 K1 H1A 70.4 1_455 .
F4 K1 H1A 58.6 3_556 .
F2 K1 H1A 99.3 3 .
F3 K1 H1A 47.0 . .
O1 K1 H1A 118.7 . .
F3 K1 H1A 21.1 3_556 .
F1 K1 H1A 126.1 3_455 .
O3 K1 H1A 122.3 1_455 .
F5 K1 H1A 68.1 3_556 .
O2 K1 H1A 154.6 1_455 .
Ti2 K1 H1A 43.0 3_556 .
P1 K1 H1A 103.1 . .
F4 K1 H1B 122.7 1_455 .
F4 K1 H1B 159.6 3_556 .
F2 K1 H1B 57.3 3 .
F3 K1 H1B 66.7 . .
O1 K1 H1B 23.0 . .
F3 K1 H1B 105.2 3_556 .
F1 K1 H1B 110.6 3_455 .
O3 K1 H1B 102.8 1_455 .
F5 K1 H1B 116.1 3_556 .
O2 K1 H1B 99.6 1_455 .
Ti2 K1 H1B 130.2 3_556 .
P1 K1 H1B 6.2 . .
H1A K1 H1B 104.7 . .
F4 K1 H1C 131.7 1_455 .
F4 K1 H1C 72.2 3_556 .
F2 K1 H1C 51.4 3 .
F3 K1 H1C 141.6 . .
O1 K1 H1C 114.3 . .
F3 K1 H1C 86.2 3_556 .
F1 K1 H1C 25.9 3_455 .
O3 K1 H1C 113.9 1_455 .
F5 K1 H1C 38.4 3_556 .
O2 K1 H1C 73.6 1_455 .
Ti2 K1 H1C 66.9 3_556 .
P1 K1 H1C 111.2 . .
H1A K1 H1C 106.5 . .
H1B K1 H1C 105.0 . .
F4 K1 H1D 44.1 1_455 .
F4 K1 H1D 89.1 3_556 .
F2 K1 H1D 146.2 3 .
F3 K1 H1D 102.1 . .
O1 K1 H1D 86.9 . .
F3 K1 H1D 131.1 3_556 .
F1 K1 H1D 90.4 3_455 .
O3 K1 H1D 8.7 1_455 .
F5 K1 H1D 131.7 3_556 .
O2 K1 H1D 48.6 1_455 .
Ti2 K1 H1D 118.1 3_556 .
P1 K1 H1D 105.4 . .
H1A K1 H1D 114.5 . .
H1B K1 H1D 109.7 . .
H1C K1 H1D 115.5 . .
F5 K2 F1 74.94(5) 1_554 4_665
F5 K2 F1 74.94(5) 1_554 1_655
F1 K2 F1 84.71(7) 4_665 1_655
F5 K2 O1 144.71(6) 1_554 1_655
F1 K2 O1 79.19(5) 4_665 1_655
F1 K2 O1 79.19(5) 1_655 1_655
F5 K2 F2 71.84(4) 1_554 .
F1 K2 F2 145.05(5) 4_665 .
F1 K2 F2 76.55(5) 1_655 .
O1 K2 F2 124.55(4) 1_655 .
F5 K2 F2 71.84(4) 1_554 4_565
F1 K2 F2 76.55(5) 4_665 4_565
F1 K2 F2 145.05(5) 1_655 4_565
O1 K2 F2 124.55(4) 1_655 4_565
F2 K2 F2 102.68(7) . 4_565
F5 K2 O2 119.43(6) 1_554 .
F1 K2 O2 159.17(4) 4_665 .
F1 K2 O2 112.69(5) 1_655 .
O1 K2 O2 92.50(5) 1_655 .
F2 K2 O2 54.42(4) . .
F2 K2 O2 93.12(5) 4_565 .
F5 K2 O2 119.43(6) 1_554 4_565
F1 K2 O2 112.69(5) 4_665 4_565
F1 K2 O2 159.17(4) 1_655 4_565
O1 K2 O2 92.50(5) 1_655 4_565
F2 K2 O2 93.12(5) . 4_565
F2 K2 O2 54.42(4) 4_565 4_565
O2 K2 O2 48.08(6) . 4_565
F5 K2 P1 127.84(5) 1_554 .
F1 K2 P1 134.89(4) 4_665 .
F1 K2 P1 134.89(4) 1_655 .
O1 K2 P1 87.45(4) 1_655 .
F2 K2 P1 76.32(3) . .
F2 K2 P1 76.32(3) 4_565 .
O2 K2 P1 24.58(3) . .
O2 K2 P1 24.58(3) 4_565 .
F5 K2 K3 49.31(5) 1_554 1_554
F1 K2 K3 110.80(4) 4_665 1_554
F1 K2 K3 110.80(4) 1_655 1_554
O1 K2 K3 165.98(4) 1_655 1_554
F2 K2 K3 52.14(4) . 1_554
F2 K2 K3 52.14(4) 4_565 1_554
O2 K2 K3 74.73(4) . 1_554
O2 K2 K3 74.73(4) 4_565 1_554
P1 K2 K3 78.53(3) . 1_554
F5 K2 P1 123.99(5) 1_554 1_655
F1 K2 P1 64.64(4) 4_665 1_655
F1 K2 P1 64.64(4) 1_655 1_655
O1 K2 P1 20.72(4) 1_655 1_655
F2 K2 P1 128.54(4) . 1_655
F2 K2 P1 128.54(4) 4_565 1_655
O2 K2 P1 111.32(4) . 1_655
O2 K2 P1 111.32(4) 4_565 1_655
P1 K2 P1 108.17(3) . 1_655
K3 K2 P1 173.30(2) 1_554 1_655
F5 K2 Ti1 95.71(4) 1_554 .
F1 K2 Ti1 170.61(4) 4_665 .
F1 K2 Ti1 92.03(4) 1_655 .
O1 K2 Ti1 108.89(3) 1_655 .
F2 K2 Ti1 101.69(4) 4_565 .
O2 K2 Ti1 72.47(4) 4_565 .
K3 K2 Ti1 62.173(15) 1_554 .
P1 K2 Ti1 121.720(15) 1_655 .
F4 K3 F4 57.47(6) 1_455 4_465
F4 K3 F5 123.55(5) 1_455 .
F4 K3 F5 123.55(5) 4_465 .
F4 K3 F1 116.22(4) 1_455 4_566
F4 K3 F1 80.97(4) 4_465 4_566
F5 K3 F1 119.47(4) . 4_566
F4 K3 F1 80.97(4) 1_455 1_556
F4 K3 F1 116.22(4) 4_465 1_556
F5 K3 F1 119.47(4) . 1_556
F1 K3 F1 77.03(6) 4_566 1_556
F4 K3 F2 161.26(4) 1_455 4_566
F4 K3 F2 103.94(4) 4_465 4_566
F5 K3 F2 66.85(4) . 4_566
F1 K3 F2 53.08(4) 4_566 4_566
F1 K3 F2 108.30(5) 1_556 4_566
F4 K3 F2 103.94(4) 1_455 1_556
F4 K3 F2 161.26(4) 4_465 1_556
F5 K3 F2 66.85(4) . 1_556
F1 K3 F2 108.30(5) 4_566 1_556
F1 K3 F2 53.08(4) 1_556 1_556
F2 K3 F2 94.50(6) 4_566 1_556
F4 K3 F3 70.67(4) 1_455 .
F4 K3 F3 95.02(5) 4_465 .
F5 K3 F3 52.90(5) . .
F1 K3 F3 167.02(4) 4_566 .
F1 K3 F3 115.62(4) 1_556 .
F2 K3 F3 116.90(4) 4_566 .
F2 K3 F3 79.23(4) 1_556 .
F4 K3 F3 95.02(5) 1_455 4_565
F4 K3 F3 70.67(4) 4_465 4_565
F5 K3 F3 52.90(5) . 4_565
F1 K3 F3 115.62(4) 4_566 4_565
F1 K3 F3 167.02(4) 1_556 4_565
F2 K3 F3 79.23(4) 4_566 4_565
F2 K3 F3 116.90(4) 1_556 4_565
F3 K3 F3 51.60(6) . 4_565
F4 K3 F5 52.00(4) 1_455 1_455
F4 K3 F5 52.00(4) 4_465 1_455
F5 K3 F5 174.47(7) . 1_455
F1 K3 F5 64.47(4) 4_566 1_455
F1 K3 F5 64.47(4) 1_556 1_455
F2 K3 F5 116.39(4) 4_566 1_455
F2 K3 F5 116.39(4) 1_556 1_455
F3 K3 F5 122.41(5) . 1_455
F3 K3 F5 122.41(5) 4_565 1_455
F4 K3 Ti2 31.44(3) 1_455 1_455
F4 K3 Ti2 31.44(3) 4_465 1_455
F5 K3 Ti2 142.41(5) . 1_455
F1 K3 Ti2 88.93(4) 4_566 1_455
F1 K3 Ti2 88.93(4) 1_556 1_455
F2 K3 Ti2 130.47(3) 4_566 1_455
F2 K3 Ti2 130.47(3) 1_556 1_455
F3 K3 Ti2 94.03(4) . 1_455
F3 K3 Ti2 94.03(4) 4_565 1_455
F5 K3 Ti2 32.07(3) 1_455 1_455
F4 K3 Ti2 97.07(4) 1_455 .
F4 K3 Ti2 97.07(4) 4_465 .
F5 K3 Ti2 31.00(4) . .
F1 K3 Ti2 137.31(3) 4_566 .
F1 K3 Ti2 137.31(3) 1_556 .
F2 K3 Ti2 87.02(3) 4_566 .
F2 K3 Ti2 87.02(3) 1_556 .
F3 K3 Ti2 30.54(3) . .
F3 K3 Ti2 30.54(3) 4_565 .
F5 K3 Ti2 143.48(4) 1_455 .
Ti2 K3 Ti2 111.41(3) 1_455 .
F4 K3 H3A 38.6 1_455 .
F4 K3 H3A 38.6 4_465 .
F5 K3 H3A 156.0 . .
F1 K3 H3A 78.3 4_566 .
F1 K3 H3A 78.3 1_556 .
F2 K3 H3A 125.7 4_566 .
F2 K3 H3A 125.7 1_556 .
F3 K3 H3A 106.2 . .
F3 K3 H3A 106.2 4_565 .
F5 K3 H3A 18.5 1_455 .
Ti2 K3 H3A 13.6 1_455 .
Ti2 K3 H3A 125.0 . .
F4 K3 H3B 80.7 1_455 .
F4 K3 H3B 80.7 4_465 .
F5 K3 H3B 49.7 . .
F1 K3 H3B 141.5 4_566 .
F1 K3 H3B 141.5 1_556 .
F2 K3 H3B 99.7 4_566 .
F2 K3 H3B 99.7 1_556 .
F3 K3 H3B 25.9 . .
F3 K3 H3B 25.9 4_565 .
F5 K3 H3B 124.8 1_455 .
Ti2 K3 H3B 92.7 1_455 .
Ti2 K3 H3B 18.7 . .
H3A K3 H3B 106.3 . .
F4 K3 H3C 91.3 1_455 .
F4 K3 H3C 143.7 4_465 .
F5 K3 H3C 87.9 . .
F1 K3 H3C 99.9 4_566 .
F1 K3 H3C 32.7 1_556 .
F2 K3 H3C 105.2 4_566 .
F2 K3 H3C 21.1 1_556 .
F3 K3 H3C 90.6 . .
F3 K3 H3C 136.0 4_565 .
F5 K3 H3C 95.3 1_455 .
Ti2 K3 H3C 112.5 1_455 .
Ti2 K3 H3C 105.5 . .
H3A K3 H3C 105.6 . .
H3B K3 H3C 114.7 . .
Ti1 F1 K2 135.03(7) . 1_455
Ti1 F1 K3 108.86(6) . 1_554
K2 F1 K3 93.07(5) 1_455 1_554
Ti1 F1 K1 118.02(7) . 3_455
K2 F1 K1 97.39(5) 1_455 3_455
K3 F1 K1 95.61(5) 1_554 3_455
Ti1 F2 K2 113.82(6) . .
Ti1 F2 K1 137.09(7) . 3
K2 F2 K1 102.20(4) . 3
Ti1 F2 K3 107.11(6) . 1_554
K2 F2 K3 79.91(5) . 1_554
K1 F2 K3 101.27(5) 3 1_554
Ti2 F3 K1 136.69(8) . .
Ti2 F3 K1 98.79(6) . 3_556
K1 F3 K1 117.63(5) . 3_556
Ti2 F3 K3 93.96(6) . .
K1 F3 K3 103.18(5) . .
K1 F3 K3 97.26(5) 3_556 .
Ti2 F4 K3 99.73(5) . 1_655
Ti2 F4 K1 118.50(6) . 1_655
K3 F4 K1 112.78(5) 1_655 1_655
Ti2 F4 K1 102.67(5) . 3_556
K3 F4 K1 107.17(5) 1_655 3_556
K1 F4 K1 114.36(5) 1_655 3_556
Ti2 F5 K2 175.25(10) . 1_556
Ti2 F5 K3 99.37(8) . .
K2 F5 K3 85.38(6) 1_556 .
Ti2 F5 K3 86.16(7) . 1_655
K2 F5 K3 89.09(7) 1_556 1_655
K3 F5 K3 174.47(7) . 1_655
Ti2 F5 K1 86.29(3) . 2_556
K2 F5 K1 93.47(3) 1_556 2_556
K3 F5 K1 93.26(4) . 2_556
K3 F5 K1 87.06(4) 1_655 2_556
Ti2 F5 K1 86.29(3) . 3_556
K2 F5 K1 93.47(3) 1_556 3_556
K3 F5 K1 93.26(4) . 3_556
K3 F5 K1 87.06(4) 1_655 3_556
K1 F5 K1 170.83(7) 2_556 3_556
P1 O1 K2 120.03(10) . 1_455
P1 O1 K1 119.49(5) . .
K2 O1 K1 95.14(5) 1_455 .
P1 O1 K1 119.49(5) . 4_565
K2 O1 K1 95.14(5) 1_455 4_565
K1 O1 K1 102.36(6) . 4_565
P1 O2 Ti1 145.97(10) . .
P1 O2 K2 101.02(8) . .
Ti1 O2 K2 102.57(6) . .
P1 O2 K1 103.18(8) . 1_655
Ti1 O2 K1 104.97(7) . 1_655
K2 O2 K1 79.46(4) . 1_655
P1 O3 Ti2 143.35(14) . .
P1 O3 K1 107.78(7) . 4_665
Ti2 O3 K1 98.77(7) . 4_665
P1 O3 K1 107.78(7) . 1_655
Ti2 O3 K1 98.77(7) . 1_655
K1 O3 K1 85.82(6) 4_665 1_655

loop_
_geom_bond_atom_site_label_1
_geom_bond_atom_site_label_2
_geom_bond_distance
_geom_bond_site_symmetry_2
Ti1 F2 1.8593(12) .
Ti1 F2 1.8593(12) 3
Ti1 F1 1.8595(14) 3
Ti1 F1 1.8595(14) .
Ti1 O2 1.9244(14) .
Ti1 O2 1.9244(14) 3
Ti1 K2 3.8996(7) 3
Ti1 K2 3.8996(7) .
Ti1 K3 3.9073(8) 1_554
Ti1 K3 3.9073(8) 3_556
Ti1 K2 4.1955(8) 3_655
Ti1 K2 4.1955(8) 1_455
Ti2 F3 1.8350(13) .
Ti2 F3 1.8350(13) 4_565
Ti2 F4 1.8704(12) 4_565
Ti2 F4 1.8704(12) .
Ti2 F5 1.8805(18) .
Ti2 O3 1.896(2) .
Ti2 K3 3.5342(14) 1_655
Ti2 K3 3.6026(12) .
Ti2 K1 3.6914(10) 2_556
Ti2 K1 3.6914(10) 3_556
Ti2 K1 4.0078(11) 4_665
Ti2 K1 4.0078(11) 1_655
P1 O1 1.4959(18) .
P1 O2 1.5342(14) 4_565
P1 O2 1.5342(14) .
P1 O3 1.536(2) .
P1 K2 3.6200(12) .
P1 K2 3.6602(15) 1_455
P1 K1 3.8095(10) .
P1 K1 3.8095(10) 4_565
K1 F4 2.7627(15) 1_455
K1 F4 2.7987(15) 3_556
K1 F2 2.8039(16) 3
K1 F3 2.8281(18) .
K1 O1 2.8437(14) .
K1 F3 2.9347(18) 3_556
K1 F1 3.0822(19) 3_455
K1 O3 3.2541(18) 1_455
K1 F5 3.3004(10) 3_556
K1 O2 3.361(2) 1_455
K1 Ti2 3.6914(10) 3_556
K1 H1A 0.8599 .
K1 H1B 0.8601 .
K1 H1C 0.8596 .
K1 H1D 0.8603 .
K2 F5 2.6083(19) 1_554
K2 F1 2.6688(14) 4_665
K2 F1 2.6688(14) 1_655
K2 O1 2.675(2) 1_655
K2 F2 2.7581(15) .
K2 F2 2.7581(15) 4_565
K2 O2 2.9987(18) .
K2 O2 2.9987(18) 4_565
K2 K3 3.6572(16) 1_554
K2 P1 3.6602(15) 1_655
K3 F4 2.6992(16) 1_455
K3 F4 2.6992(16) 4_465
K3 F5 2.782(2) .
K3 F1 2.8874(17) 4_566
K3 F1 2.8874(17) 1_556
K3 F2 2.9328(17) 4_566
K3 F2 2.9328(17) 1_556
K3 F3 2.9762(18) .
K3 F3 2.9762(18) 4_565
K3 F5 3.121(2) 1_455
K3 Ti2 3.5342(14) 1_455
K3 H3A 0.8602 .
K3 H3B 0.8602 .
K3 H3C 0.8601 .
F1 K2 2.6688(14) 1_455
F1 K3 2.8874(17) 1_554
F1 K1 3.0822(19) 3_455
F2 K1 2.8039(16) 3
F2 K3 2.9328(17) 1_554
F3 K1 2.9347(18) 3_556
F4 K3 2.6992(16) 1_655
F4 K1 2.7627(15) 1_655
F4 K1 2.7987(15) 3_556
F5 K2 2.6083(19) 1_556
F5 K3 3.121(2) 1_655
F5 K1 3.3004(10) 2_556
F5 K1 3.3004(10) 3_556
O1 K2 2.675(2) 1_455
O1 K1 2.8437(14) 4_565
O2 K1 3.361(2) 1_655
O3 K1 3.2542(18) 4_665
O3 K1 3.2541(18) 1_655

loop_
_geom_hbond_atom_site_label_D
_geom_hbond_atom_site_label_H
_geom_hbond_atom_site_label_A
_geom_hbond_distance_DH
_geom_hbond_distance_HA
_geom_hbond_distance_DA
_geom_hbond_angle_DHA
_geom_hbond_site_symmetry_A
N1 H1A F3 0.86 2.16 2.9347(18) 150.6 3_556
N1 H1A F3 0.86 2.33 2.8281(18) 117.3 .
N1 H1B O1 0.86 2.08 2.8437(14) 147.7 .
N1 H1C F1 0.86 2.34 3.0822(19) 144.9 3_455
N1 H1C F2 0.86 2.37 2.8039(16) 112.1 3
N1 H1D F4 0.86 2.23 2.7627(15) 120.3 1_455
N1 H1D O3 0.86 2.41 3.2541(18) 168.3 1_455
N3 H3A F4 0.86 2.10 2.6992(16) 126.6 1_455
N3 H3A F4 0.86 2.10 2.6992(16) 126.6 4_465
N3 H3A F5 0.86 2.32 3.121(2) 154.8 1_455
N3 H3B F5 0.86 2.32 2.782(2) 113.9 .
N3 H3B F3 0.86 2.23 2.9762(18) 144.5 .
N3 H3B F3 0.86 2.23 2.9762(18) 144.5 4_565
N3 H3C F1 0.86 2.21 2.8874(17) 135.2 1_556
N3 H3C F2 0.86 2.15 2.9328(17) 150.6 1_556
